data_7043685
loop_
_publ_author_name
'Brechin, Euan K.'
'Hooper, Thomas N.'
'Langley, Stuart K.'
'G\'omez-Coca, Silvia'
'Lorusso, Giulia'
'Ruiz, Eliseo'
'Murray, Keith S.'
'Evangelisti, Marco'

_publ_section_title
;
 Coming full circle: constructing a [Gd6] wheel dimer by dimer and the
 importance of spin topology
;
_journal_name_full 'Dalton Trans.'
_journal_paper_doi 10.1039/C7DT02281F
_journal_year 2017
_chemical_formula_moiety 'C24 H54 Gd4 N10 O30, 2(C H4 O)'
_chemical_formula_sum 'C26 H62 Gd4 N10 O32'
_chemical_formula_weight 1655.85
_space_group_crystal_system monoclinic
_space_group_IT_number 14
_space_group_name_Hall '-P 2yn'
_space_group_name_H-M_alt 'P 1 21/n 1'
_symmetry_space_group_name_Hall '-P 2yn'
_symmetry_space_group_name_H-M 'P 1 21/n 1'
_atom_sites_solution_hydrogens mixed
_audit_creation_method SHELXL-2016/6
_audit_update_record
;
2016-12-01 deposited with the CCDC.
2017-07-18 downloaded from the CCDC.
;
_cell_angle_alpha 90
_cell_angle_beta 103.776(3)
_cell_angle_gamma 90
_cell_formula_units_Z 2
_cell_length_a 14.0518(4)
_cell_length_b 11.2346(3)
_cell_length_c 16.6847(5)
_cell_measurement_reflns_used 13709
_cell_measurement_temperature 100(2)
_cell_measurement_theta_max 73.3651
_cell_measurement_theta_min 2.7245
_cell_volume 2558.18(13)
_computing_cell_refinement
;
CrysAlisPro, Oxford Diffraction Ltd.,
Version 1.171.33.55 (release 05-01-2010 CrysAlis171 .NET)
(compiled Jan  5 2010,16:28:46)
;
_computing_data_collection
;
CrysAlisPro, Oxford Diffraction Ltd.,
Version 1.171.33.55 (release 05-01-2010 CrysAlis171 .NET)
(compiled Jan  5 2010,16:28:46)
;
_computing_data_reduction
;
CrysAlisPro, Oxford Diffraction Ltd.,
Version 1.171.33.55 (release 05-01-2010 CrysAlis171 .NET)
(compiled Jan  5 2010,16:28:46)
;
_computing_structure_refinement 'SHELXL-2016/6 (Sheldrick, 2016)'
_computing_structure_solution 'SHELXS-97 (Sheldrick, 1990)'
_diffrn_ambient_temperature 100(2)
_diffrn_detector_area_resol_mean 5.1574
_diffrn_measured_fraction_theta_full 0.998
_diffrn_measured_fraction_theta_max 0.977
_diffrn_measurement_device_type 'SuperNova, Dual, Cu at zero, Atlas'
_diffrn_measurement_method '\w scans'
_diffrn_radiation_monochromator mirror
_diffrn_radiation_source 'SuperNova (Cu) X-ray Source'
_diffrn_radiation_type 'Cu K\a'
_diffrn_radiation_wavelength 1.5418
_diffrn_reflns_av_R_equivalents 0.0853
_diffrn_reflns_av_unetI/netI 0.0443
_diffrn_reflns_Laue_measured_fraction_full 0.998
_diffrn_reflns_Laue_measured_fraction_max 0.977
_diffrn_reflns_limit_h_max 17
_diffrn_reflns_limit_h_min -17
_diffrn_reflns_limit_k_max 13
_diffrn_reflns_limit_k_min -13
_diffrn_reflns_limit_l_max 20
_diffrn_reflns_limit_l_min -20
_diffrn_reflns_number 23816
_diffrn_reflns_point_group_measured_fraction_full 0.998
_diffrn_reflns_point_group_measured_fraction_max 0.977
_diffrn_reflns_theta_full 67.679
_diffrn_reflns_theta_max 73.517
_diffrn_reflns_theta_min 3.704
_exptl_absorpt_coefficient_mu 33.917
_exptl_absorpt_correction_T_max 1.00000
_exptl_absorpt_correction_T_min 0.09708
_exptl_absorpt_correction_type multi-scan
_exptl_absorpt_process_details
;
CrysAlisPro, Oxford Diffraction Ltd.,
Version 1.171.33.55 (release 05-01-2010 CrysAlis171 .NET)
(compiled Jan  5 2010,16:28:46)
Empirical absorption correction using spherical harmonics,
 implemented in SCALE3 ABSPACK scaling algorithm.
;
_exptl_crystal_colour colourless
_exptl_crystal_density_diffrn 2.150
_exptl_crystal_description prism
_exptl_crystal_F_000 1600
_exptl_crystal_recrystallization_method 'Re-crystallisation from solvent: Methanol, diethyl ether'
_exptl_crystal_size_max 0.1287
_exptl_crystal_size_mid 0.0749
_exptl_crystal_size_min 0.0286
_refine_diff_density_max 3.092
_refine_diff_density_min -2.836
_refine_diff_density_rms 0.243
_refine_ls_extinction_method none
_refine_ls_goodness_of_fit_ref 1.166
_refine_ls_hydrogen_treatment constr
_refine_ls_matrix_type full
_refine_ls_number_parameters 337
_refine_ls_number_reflns 5041
_refine_ls_number_restraints 1
_refine_ls_restrained_S_all 1.166
_refine_ls_R_factor_all 0.0825
_refine_ls_R_factor_gt 0.0756
_refine_ls_shift/su_max 0.018
_refine_ls_shift/su_mean 0.000
_refine_ls_structure_factor_coef Fsqd
_refine_ls_weighting_details 'w=1/[\s^2^(Fo^2^)+(0.0683P)^2^+81.8840P] where P=(Fo^2^+2Fc^2^)/3'
_refine_ls_weighting_scheme calc
_refine_ls_wR_factor_gt 0.1966
_refine_ls_wR_factor_ref 0.1995
_reflns_Friedel_coverage 0.000
_reflns_number_gt 4333
_reflns_number_total 5041
_reflns_threshold_expression 'I > 2\s(I)'
_cod_data_source_file c7dt02281f2.cif
_cod_data_source_block Gd4
_cod_database_code 7043685
_shelx_shelxl_version_number 2016/6
_shelx_space_group_comment
;
The symmetry employed for this shelxl refinement is uniquely defined
by the following loop, which should always be used as a source of
symmetry information in preference to the above space-group names.
They are only intended as comments.
;

loop_
_space_group_symop_operation_xyz
'x, y, z'
'-x+1/2, y+1/2, -z+1/2'
'-x, -y, -z'
'x-1/2, -y-1/2, z-1/2'

loop_
_atom_site_label
_atom_site_type_symbol
_atom_site_fract_x
_atom_site_fract_y
_atom_site_fract_z
_atom_site_U_iso_or_equiv
_atom_site_adp_type
_atom_site_occupancy
_atom_site_site_symmetry_order
_atom_site_calc_flag
_atom_site_refinement_flags_posn
_atom_site_refinement_flags_adp
_atom_site_refinement_flags_occupancy
_atom_site_disorder_assembly
_atom_site_disorder_group
Gd1 Gd 0.60089(5) 0.56467(6) 0.24945(4) 0.0175(2) Uani 1 1 d . . . . .
N1 N 0.4659(7) 0.6962(10) 0.1508(6) 0.020(2) Uani 1 1 d . . . . .
C1 C 0.4291(10) 0.6306(13) 0.0705(8) 0.027(3) Uani 1 1 d . . . . .
H1A H 0.367905 0.668029 0.038819 0.032 Uiso 1 1 calc R U . . .
H1B H 0.478479 0.635442 0.037014 0.032 Uiso 1 1 calc R U . . .
C2 C 0.4103(9) 0.5030(13) 0.0871(8) 0.025(3) Uani 1 1 d . . . . .
H2A H 0.356983 0.497156 0.116506 0.030 Uiso 1 1 calc R U . . .
H2B H 0.390193 0.458621 0.034533 0.030 Uiso 1 1 calc R U . . .
C3 C 0.5129(10) 0.8067(12) 0.1342(8) 0.026(3) Uani 1 1 d . . . . .
H3A H 0.461976 0.862115 0.104328 0.031 Uiso 1 1 calc R U . . .
H3B H 0.557407 0.788812 0.097846 0.031 Uiso 1 1 calc R U . . .
C4 C 0.5706(10) 0.8670(12) 0.2111(9) 0.027(3) Uani 1 1 d . . . . .
H4A H 0.609983 0.933068 0.196631 0.033 Uiso 1 1 calc R U . . .
H4B H 0.525887 0.899629 0.243411 0.033 Uiso 1 1 calc R U . . .
C5 C 0.3867(9) 0.7171(12) 0.1933(8) 0.027(3) Uani 1 1 d . . . . .
H5A H 0.332898 0.660024 0.171983 0.032 Uiso 1 1 calc R U . . .
H5B H 0.360366 0.798316 0.180050 0.032 Uiso 1 1 calc R U . . .
C6 C 0.4188(10) 0.7041(12) 0.2858(8) 0.024(3) Uani 1 1 d . . . . .
H6A H 0.460523 0.772580 0.309397 0.029 Uiso 1 1 calc R U . . .
H6B H 0.360687 0.703577 0.309640 0.029 Uiso 1 1 calc R U . . .
O1 O 0.4986(6) 0.4539(8) 0.1366(6) 0.0237(19) Uani 1 1 d . . . . .
H1C H 0.480766 0.380324 0.159804 0.028 Uiso 1 1 d R U . . .
O2 O 0.6330(6) 0.7783(8) 0.2577(5) 0.025(2) Uani 1 1 d . . . . .
H2C H 0.696357 0.788755 0.245009 0.030 Uiso 1 1 d R U . . .
O3 O 0.4720(6) 0.5968(8) 0.3062(5) 0.0197(18) Uani 1 1 d . . . . .
Gd2 Gd 0.45646(5) 0.44062(6) 0.39128(4) 0.0180(2) Uani 1 1 d . . . . .
N2 N 0.5215(7) 0.2225(9) 0.4138(6) 0.018(2) Uani 1 1 d . . . . .
C7 C 0.5547(10) 0.1915(12) 0.3372(8) 0.025(3) Uani 1 1 d . . . . .
H7A H 0.496882 0.184226 0.290119 0.030 Uiso 1 1 calc R U . . .
H7B H 0.588597 0.113626 0.344933 0.030 Uiso 1 1 calc R U . . .
C8 C 0.6236(11) 0.2855(12) 0.3175(11) 0.034(4) Uani 1 1 d . . . . .
H8A H 0.687982 0.280963 0.357631 0.041 Uiso 1 1 calc R U . . .
H8B H 0.633908 0.272374 0.261475 0.041 Uiso 1 1 calc R U . . .
C9 C 0.6019(9) 0.2185(11) 0.4897(7) 0.019(3) Uani 1 1 d . . . . .
H9A H 0.653421 0.163624 0.480652 0.022 Uiso 1 1 calc R U . . .
H9B H 0.575984 0.186144 0.535462 0.022 Uiso 1 1 calc R U . . .
C10 C 0.6471(9) 0.3390(12) 0.5146(9) 0.026(3) Uani 1 1 d . . . . .
H10A H 0.690460 0.333771 0.570727 0.031 Uiso 1 1 calc R U . . .
H10B H 0.687752 0.362496 0.476205 0.031 Uiso 1 1 calc R U . . .
C11 C 0.4391(10) 0.1434(11) 0.4192(9) 0.026(3) Uani 1 1 d . . . . .
H11A H 0.464766 0.063281 0.437328 0.031 Uiso 1 1 calc R U . . .
H11B H 0.394122 0.135572 0.363956 0.031 Uiso 1 1 calc R U . . .
C12 C 0.3829(12) 0.1912(14) 0.4792(10) 0.038(4) Uani 1 1 d . . . . .
H12A H 0.324333 0.141458 0.477620 0.045 Uiso 1 1 calc R U . . .
H12B H 0.424767 0.189500 0.536095 0.045 Uiso 1 1 calc R U . . .
O4 O 0.5801(7) 0.3998(8) 0.3220(5) 0.0219(19) Uani 1 1 d . . . . .
O5 O 0.5754(6) 0.4264(8) 0.5137(5) 0.0209(18) Uani 1 1 d . . . . .
O6 O 0.3541(7) 0.3110(9) 0.4559(6) 0.031(2) Uani 1 1 d . . . . .
H6 H 0.322602 0.338892 0.488582 0.047 Uiso 1 1 calc R U . . .
N3 N 0.7173(8) 0.4933(11) 0.1315(7) 0.024(2) Uani 1 1 d . . . . .
O11 O 0.6848(7) 0.6167(9) 0.3986(5) 0.030(2) Uani 1 1 d . . . . .
O10 O 0.7777(7) 0.5861(9) 0.3160(6) 0.031(2) Uani 1 1 d . . . . .
O8 O 0.7048(6) 0.4208(8) 0.1861(5) 0.0219(19) Uani 1 1 d . . . . .
N5 N 0.2777(8) 0.4238(11) 0.2575(8) 0.031(3) Uani 1 1 d . . . . .
O7 O 0.6765(6) 0.5941(8) 0.1282(5) 0.0213(18) Uani 1 1 d . . . . .
O9 O 0.7670(8) 0.4661(9) 0.0837(6) 0.031(2) Uani 1 1 d . . . . .
O13 O 0.3485(7) 0.3509(9) 0.2651(6) 0.027(2) Uani 1 1 d . . . . .
N4 N 0.7703(9) 0.6037(12) 0.3888(8) 0.036(3) Uani 1 1 d . . . . .
O14 O 0.2801(7) 0.4910(9) 0.3194(6) 0.030(2) Uani 1 1 d . . . . .
O15 O 0.2106(8) 0.4293(10) 0.1958(7) 0.042(3) Uani 1 1 d . . . . .
O12 O 0.8496(9) 0.6123(15) 0.4510(8) 0.067(4) Uani 1 1 d . . . . .
C13A C 0.4155(14) 0.1316(19) 0.1172(13) 0.067(7) Uani 0.51(3) 1 d . . P A 1
H13A H 0.412881 0.110131 0.173594 0.101 Uiso 0.51(3) 1 calc R U P A 1
H13B H 0.429225 0.060445 0.087980 0.101 Uiso 0.51(3) 1 calc R U P A 1
H13C H 0.352350 0.165458 0.088240 0.101 Uiso 0.51(3) 1 calc R U P A 1
O16A O 0.4946(17) 0.2214(17) 0.1201(16) 0.045(7) Uani 0.51(3) 1 d . . P A 1
H16A H 0.533954 0.192409 0.096395 0.067 Uiso 0.51(3) 1 d R U P A 1
C13B C 0.4155(14) 0.1316(19) 0.1172(13) 0.067(7) Uani 0.49(3) 1 d D . P A 2
H13D H 0.397966 0.117879 0.057513 0.101 Uiso 0.49(3) 1 calc R U P A 2
H13E H 0.372944 0.083730 0.143337 0.101 Uiso 0.49(3) 1 calc R U P A 2
H13F H 0.483941 0.108834 0.139695 0.101 Uiso 0.49(3) 1 calc R U P A 2
O16B O 0.4036(18) 0.2503(18) 0.1329(18) 0.048(8) Uani 0.49(3) 1 d D . P A 2
H16B H 0.381455 0.255548 0.173993 0.073 Uiso 0.49(3) 1 d R U P A 2

loop_
_atom_site_aniso_label
_atom_site_aniso_U_11
_atom_site_aniso_U_22
_atom_site_aniso_U_33
_atom_site_aniso_U_23
_atom_site_aniso_U_13
_atom_site_aniso_U_12
Gd1 0.0168(4) 0.0179(4) 0.0185(4) -0.0005(3) 0.0055(3) 0.0011(3)
N1 0.020(5) 0.022(5) 0.014(5) -0.005(4) -0.007(4) -0.005(4)
C1 0.029(7) 0.029(7) 0.022(7) 0.009(6) 0.006(6) 0.007(6)
C2 0.015(6) 0.035(7) 0.019(6) -0.002(5) -0.011(5) -0.002(5)
C3 0.031(7) 0.027(7) 0.013(6) 0.005(5) -0.006(5) -0.005(6)
C4 0.023(7) 0.020(6) 0.032(7) -0.002(6) -0.008(6) -0.006(5)
C5 0.017(6) 0.026(7) 0.032(7) 0.002(6) -0.007(5) 0.005(5)
C6 0.023(6) 0.026(7) 0.022(6) 0.011(5) 0.005(5) 0.009(5)
O1 0.021(4) 0.022(4) 0.026(5) -0.002(4) 0.000(4) -0.002(4)
O2 0.013(4) 0.026(5) 0.026(5) 0.006(4) -0.013(4) -0.003(3)
O3 0.015(4) 0.024(4) 0.021(4) 0.012(4) 0.006(3) 0.011(3)
Gd2 0.0162(4) 0.0172(4) 0.0216(4) 0.0008(3) 0.0063(3) 0.0015(3)
N2 0.015(5) 0.025(5) 0.012(5) 0.003(4) -0.002(4) -0.004(4)
C7 0.036(7) 0.019(6) 0.024(7) 0.009(5) 0.015(6) 0.007(6)
C8 0.027(7) 0.022(7) 0.058(10) -0.004(7) 0.015(7) 0.013(6)
C9 0.028(6) 0.021(6) 0.006(5) 0.002(4) 0.002(5) 0.008(5)
C10 0.021(6) 0.026(7) 0.031(7) 0.012(6) 0.008(6) 0.013(5)
C11 0.026(7) 0.013(6) 0.032(7) 0.004(5) -0.005(6) -0.006(5)
C12 0.042(9) 0.028(8) 0.046(9) 0.005(7) 0.016(7) 0.000(7)
O4 0.031(5) 0.022(4) 0.018(4) 0.009(4) 0.017(4) 0.012(4)
O5 0.018(4) 0.026(5) 0.016(4) 0.010(4) -0.002(3) 0.006(3)
O6 0.031(5) 0.028(5) 0.039(6) 0.008(4) 0.018(4) -0.002(4)
N3 0.019(5) 0.034(6) 0.019(5) -0.007(5) 0.004(4) -0.001(5)
O11 0.036(6) 0.044(6) 0.015(4) 0.000(4) 0.014(4) 0.001(5)
O10 0.032(5) 0.045(6) 0.017(4) -0.010(4) 0.006(4) 0.011(5)
O8 0.022(4) 0.029(5) 0.017(4) 0.008(4) 0.009(3) 0.003(4)
N5 0.021(6) 0.028(6) 0.039(7) 0.010(5) 0.000(5) -0.006(5)
O7 0.023(4) 0.019(4) 0.019(4) 0.003(3) 0.000(3) 0.003(4)
O9 0.045(6) 0.038(6) 0.016(4) -0.007(4) 0.017(4) 0.002(5)
O13 0.029(5) 0.031(5) 0.021(5) 0.001(4) 0.004(4) 0.005(4)
N4 0.032(7) 0.040(7) 0.034(7) 0.000(6) 0.004(6) 0.007(6)
O14 0.024(5) 0.030(5) 0.036(6) 0.009(4) 0.008(4) 0.002(4)
O15 0.025(5) 0.045(6) 0.043(6) 0.019(5) -0.017(5) 0.000(5)
O12 0.042(7) 0.109(12) 0.035(7) -0.024(7) -0.022(5) 0.010(8)
C13A 0.037(10) 0.105(18) 0.057(12) -0.040(13) 0.007(9) -0.024(11)
O16A 0.046(14) 0.021(11) 0.069(17) -0.017(10) 0.018(12) -0.004(9)
C13B 0.037(10) 0.105(18) 0.057(12) -0.040(13) 0.007(9) -0.024(11)
O16B 0.044(15) 0.034(13) 0.072(19) -0.005(12) 0.024(13) 0.001(11)

loop_
_atom_type_symbol
_atom_type_description
_atom_type_scat_dispersion_real
_atom_type_scat_dispersion_imag
_atom_type_scat_source
C C 0.0181 0.0091 'International Tables Vol C Tables 4.2.6.8 and 6.1.1.4'
H H 0.0000 0.0000 'International Tables Vol C Tables 4.2.6.8 and 6.1.1.4'
N N 0.0311 0.0180 'International Tables Vol C Tables 4.2.6.8 and 6.1.1.4'
O O 0.0492 0.0322 'International Tables Vol C Tables 4.2.6.8 and 6.1.1.4'
Gd Gd -8.8380 11.9157 'International Tables Vol C Tables 4.2.6.8 and 6.1.1.4'

loop_
_geom_angle_atom_site_label_1
_geom_angle_atom_site_label_2
_geom_angle_atom_site_label_3
_geom_angle
_geom_angle_site_symmetry_1
_geom_angle_site_symmetry_3
O3 Gd1 O4 71.9(3) . .
O3 Gd1 O1 91.2(3) . .
O4 Gd1 O1 82.4(3) . .
O3 Gd1 O2 88.6(3) . .
O4 Gd1 O2 144.9(3) . .
O1 Gd1 O2 128.1(3) . .
O3 Gd1 O10 127.8(3) . .
O4 Gd1 O10 94.8(3) . .
O1 Gd1 O10 138.0(3) . .
O2 Gd1 O10 74.2(3) . .
O3 Gd1 O7 147.9(3) . .
O4 Gd1 O7 131.9(3) . .
O1 Gd1 O7 74.3(3) . .
O2 Gd1 O7 79.0(3) . .
O10 Gd1 O7 77.1(3) . .
O3 Gd1 O11 77.6(3) . .
O4 Gd1 O11 75.8(3) . .
O1 Gd1 O11 157.7(3) . .
O2 Gd1 O11 71.5(3) . .
O10 Gd1 O11 50.3(3) . .
O7 Gd1 O11 124.5(3) . .
O3 Gd1 O8 149.6(3) . .
O4 Gd1 O8 82.2(3) . .
O1 Gd1 O8 69.4(3) . .
O2 Gd1 O8 121.8(3) . .
O10 Gd1 O8 68.8(3) . .
O7 Gd1 O8 50.4(3) . .
O11 Gd1 O8 111.7(3) . .
O3 Gd1 N1 69.2(3) . .
O4 Gd1 N1 128.5(3) . .
O1 Gd1 N1 66.4(3) . .
O2 Gd1 N1 65.3(3) . .
O10 Gd1 N1 135.9(3) . .
O7 Gd1 N1 78.7(3) . .
O11 Gd1 N1 125.0(3) . .
O8 Gd1 N1 119.3(3) . .
O3 Gd1 N4 102.9(3) . .
O4 Gd1 N4 83.3(4) . .
O1 Gd1 N4 155.6(3) . .
O2 Gd1 N4 72.8(3) . .
O10 Gd1 N4 25.1(3) . .
O7 Gd1 N4 101.5(3) . .
O11 Gd1 N4 25.3(3) . .
O8 Gd1 N4 89.2(3) . .
N1 Gd1 N4 137.3(3) . .
O3 Gd1 N3 161.3(3) . .
O4 Gd1 N3 107.2(3) . .
O1 Gd1 N3 70.3(3) . .
O2 Gd1 N3 100.4(3) . .
O10 Gd1 N3 70.7(3) . .
O7 Gd1 N3 25.1(3) . .
O11 Gd1 N3 120.7(3) . .
O8 Gd1 N3 25.2(3) . .
N1 Gd1 N3 99.6(3) . .
N4 Gd1 N3 95.4(3) . .
O3 Gd1 Gd2 35.4(2) . .
O4 Gd1 Gd2 36.8(2) . .
O1 Gd1 Gd2 89.4(2) . .
O2 Gd1 Gd2 116.9(2) . .
O10 Gd1 Gd2 113.0(2) . .
O7 Gd1 Gd2 162.5(2) . .
O11 Gd1 Gd2 70.3(2) . .
O8 Gd1 Gd2 118.30(19) . .
N1 Gd1 Gd2 100.7(2) . .
N4 Gd1 Gd2 90.8(3) . .
N3 Gd1 Gd2 142.3(2) . .
C3 N1 C5 112.5(11) . .
C3 N1 C1 108.7(10) . .
C5 N1 C1 111.5(10) . .
C3 N1 Gd1 107.6(7) . .
C5 N1 Gd1 107.5(7) . .
C1 N1 Gd1 108.8(7) . .
C2 C1 N1 110.0(10) . .
C2 C1 H1A 109.7 . .
N1 C1 H1A 109.7 . .
C2 C1 H1B 109.7 . .
N1 C1 H1B 109.7 . .
H1A C1 H1B 108.2 . .
O1 C2 C1 108.0(10) . .
O1 C2 H2A 110.1 . .
C1 C2 H2A 110.1 . .
O1 C2 H2B 110.1 . .
C1 C2 H2B 110.1 . .
H2A C2 H2B 108.4 . .
N1 C3 C4 113.4(10) . .
N1 C3 H3A 108.9 . .
C4 C3 H3A 108.9 . .
N1 C3 H3B 108.9 . .
C4 C3 H3B 108.9 . .
H3A C3 H3B 107.7 . .
O2 C4 C3 106.6(11) . .
O2 C4 H4A 110.4 . .
C3 C4 H4A 110.4 . .
O2 C4 H4B 110.4 . .
C3 C4 H4B 110.4 . .
H4A C4 H4B 108.6 . .
N1 C5 C6 113.6(10) . .
N1 C5 H5A 108.8 . .
C6 C5 H5A 108.8 . .
N1 C5 H5B 108.8 . .
C6 C5 H5B 108.8 . .
H5A C5 H5B 107.7 . .
O3 C6 C5 109.9(11) . .
O3 C6 H6A 109.7 . .
C5 C6 H6A 109.7 . .
O3 C6 H6B 109.7 . .
C5 C6 H6B 109.7 . .
H6A C6 H6B 108.2 . .
C2 O1 Gd1 121.6(7) . .
C2 O1 H1C 106.8 . .
Gd1 O1 H1C 106.9 . .
C4 O2 Gd1 125.0(7) . .
C4 O2 H2C 105.8 . .
Gd1 O2 H2C 105.9 . .
C6 O3 Gd1 117.7(7) . .
C6 O3 Gd2 132.5(7) . .
Gd1 O3 Gd2 109.8(3) . .
O5 Gd2 O3 89.6(3) 3_666 .
O5 Gd2 O5 69.8(3) 3_666 .
O3 Gd2 O5 116.2(3) . .
O5 Gd2 O4 139.0(3) 3_666 .
O3 Gd2 O4 69.8(3) . .
O5 Gd2 O4 87.6(3) . .
O5 Gd2 O6 81.5(3) 3_666 .
O3 Gd2 O6 150.5(3) . .
O5 Gd2 O6 87.0(3) . .
O4 Gd2 O6 132.5(3) . .
O5 Gd2 O13 131.7(3) 3_666 .
O3 Gd2 O13 85.2(3) . .
O5 Gd2 O13 151.9(3) . .
O4 Gd2 O13 83.0(3) . .
O6 Gd2 O13 80.2(3) . .
O5 Gd2 O14 81.5(3) 3_666 .
O3 Gd2 O14 76.4(3) . .
O5 Gd2 O14 147.9(3) . .
O4 Gd2 O14 124.2(3) . .
O6 Gd2 O14 74.6(3) . .
O13 Gd2 O14 50.6(3) . .
O5 Gd2 N2 129.0(3) 3_666 .
O3 Gd2 N2 136.3(3) . .
O5 Gd2 N2 69.8(3) . .
O4 Gd2 N2 67.2(3) . .
O6 Gd2 N2 66.7(3) . .
O13 Gd2 N2 82.2(3) . .
O14 Gd2 N2 123.0(3) . .
O5 Gd2 N5 107.1(3) 3_666 .
O3 Gd2 N5 76.7(3) . .
O5 Gd2 N5 166.1(3) . .
O4 Gd2 N5 102.2(3) . .
O6 Gd2 N5 79.2(3) . .
O13 Gd2 N5 25.4(3) . .
O14 Gd2 N5 25.6(3) . .
N2 Gd2 N5 104.8(3) . .
O5 Gd2 Gd1 114.8(2) 3_666 .
O3 Gd2 Gd1 34.8(2) . .
O5 Gd2 Gd1 101.4(2) . .
O4 Gd2 Gd1 35.3(2) . .
O6 Gd2 Gd1 163.4(2) . .
O13 Gd2 Gd1 85.9(2) . .
O14 Gd2 Gd1 103.5(2) . .
N2 Gd2 Gd1 102.5(2) . .
N5 Gd2 Gd1 92.2(2) . .
O5 Gd2 Gd2 35.1(2) 3_666 3_666
O3 Gd2 Gd2 105.4(2) . 3_666
O5 Gd2 Gd2 34.8(2) . 3_666
O4 Gd2 Gd2 115.6(2) . 3_666
O6 Gd2 Gd2 83.0(2) . 3_666
O13 Gd2 Gd2 160.7(2) . 3_666
O14 Gd2 Gd2 115.4(2) . 3_666
N2 Gd2 Gd2 99.8(2) . 3_666
N5 Gd2 Gd2 140.6(3) . 3_666
Gd1 Gd2 Gd2 112.05(3) . 3_666
C11 N2 C9 112.2(10) . .
C11 N2 C7 108.6(10) . .
C9 N2 C7 113.0(10) . .
C11 N2 Gd2 108.7(7) . .
C9 N2 Gd2 108.7(7) . .
C7 N2 Gd2 105.3(7) . .
N2 C7 C8 111.5(11) . .
N2 C7 H7A 109.3 . .
C8 C7 H7A 109.3 . .
N2 C7 H7B 109.3 . .
C8 C7 H7B 109.3 . .
H7A C7 H7B 108.0 . .
O4 C8 C7 108.0(11) . .
O4 C8 H8A 110.1 . .
C7 C8 H8A 110.1 . .
O4 C8 H8B 110.1 . .
C7 C8 H8B 110.1 . .
H8A C8 H8B 108.4 . .
N2 C9 C10 113.1(10) . .
N2 C9 H9A 109.0 . .
C10 C9 H9A 109.0 . .
N2 C9 H9B 109.0 . .
C10 C9 H9B 109.0 . .
H9A C9 H9B 107.8 . .
O5 C10 C9 111.7(11) . .
O5 C10 H10A 109.3 . .
C9 C10 H10A 109.3 . .
O5 C10 H10B 109.3 . .
C9 C10 H10B 109.3 . .
H10A C10 H10B 107.9 . .
N2 C11 C12 111.5(11) . .
N2 C11 H11A 109.3 . .
C12 C11 H11A 109.3 . .
N2 C11 H11B 109.3 . .
C12 C11 H11B 109.3 . .
H11A C11 H11B 108.0 . .
O6 C12 C11 108.2(12) . .
O6 C12 H12A 110.1 . .
C11 C12 H12A 110.1 . .
O6 C12 H12B 110.1 . .
C11 C12 H12B 110.1 . .
H12A C12 H12B 108.4 . .
C8 O4 Gd1 126.3(8) . .
C8 O4 Gd2 125.2(8) . .
Gd1 O4 Gd2 107.9(3) . .
C10 O5 Gd2 134.8(8) . 3_666
C10 O5 Gd2 115.0(8) . .
Gd2 O5 Gd2 110.2(3) 3_666 .
C12 O6 Gd2 121.1(8) . .
C12 O6 H6 109.5 . .
Gd2 O6 H6 121.0 . .
O9 N3 O8 120.7(11) . .
O9 N3 O7 121.4(12) . .
O8 N3 O7 117.9(10) . .
O9 N3 Gd1 178.4(9) . .
O8 N3 Gd1 60.1(6) . .
O7 N3 Gd1 57.9(6) . .
N4 O11 Gd1 94.6(8) . .
N4 O10 Gd1 98.2(8) . .
N3 O8 Gd1 94.7(7) . .
O15 N5 O13 123.0(13) . .
O15 N5 O14 121.3(12) . .
O13 N5 O14 115.6(11) . .
O15 N5 Gd2 170.0(9) . .
O13 N5 Gd2 57.3(6) . .
O14 N5 Gd2 59.6(6) . .
N3 O7 Gd1 97.0(7) . .
N5 O13 Gd2 97.3(8) . .
O11 N4 O10 116.4(12) . .
O11 N4 O12 122.6(13) . .
O10 N4 O12 121.0(13) . .
O11 N4 Gd1 60.1(7) . .
O10 N4 Gd1 56.7(7) . .
O12 N4 Gd1 175.2(11) . .
N5 O14 Gd2 94.8(7) . .
O16A C13A H13A 109.5 . .
O16A C13A H13B 109.5 . .
H13A C13A H13B 109.5 . .
O16A C13A H13C 109.5 . .
H13A C13A H13C 109.5 . .
H13B C13A H13C 109.5 . .
C13A O16A H16A 107.4 . .
O16B C13B H13D 109.7 . .
O16B C13B H13E 109.3 . .
H13D C13B H13E 109.5 . .
O16B C13B H13F 109.4 . .
H13D C13B H13F 109.5 . .
H13E C13B H13F 109.6 . .
C13B O16B H16B 108.4 . .

loop_
_geom_bond_atom_site_label_1
_geom_bond_atom_site_label_2
_geom_bond_distance
_geom_bond_site_symmetry_2
Gd1 O3 2.264(8) .
Gd1 O4 2.269(8) .
Gd1 O1 2.423(9) .
Gd1 O2 2.440(9) .
Gd1 O10 2.480(10) .
Gd1 O7 2.521(9) .
Gd1 O11 2.554(9) .
Gd1 O8 2.568(9) .
Gd1 N1 2.646(10) .
Gd1 N4 2.938(13) .
Gd1 N3 2.954(11) .
Gd1 Gd2 3.7348(10) .
N1 C3 1.463(17) .
N1 C5 1.474(18) .
N1 C1 1.509(17) .
C1 C2 1.50(2) .
C1 H1A 0.9900 .
C1 H1B 0.9900 .
C2 O1 1.428(15) .
C2 H2A 0.9900 .
C2 H2B 0.9900 .
C3 C4 1.505(17) .
C3 H3A 0.9900 .
C3 H3B 0.9900 .
C4 O2 1.429(15) .
C4 H4A 0.9900 .
C4 H4B 0.9900 .
C5 C6 1.508(18) .
C5 H5A 0.9900 .
C5 H5B 0.9900 .
C6 O3 1.417(14) .
C6 H6A 0.9900 .
C6 H6B 0.9900 .
O1 H1C 0.9700 .
O2 H2C 0.9700 .
O3 Gd2 2.300(8) .
Gd2 O5 2.299(9) 3_666
Gd2 O5 2.316(8) .
Gd2 O4 2.349(8) .
Gd2 O6 2.468(9) .
Gd2 O13 2.496(9) .
Gd2 O14 2.547(9) .
Gd2 N2 2.611(11) .
Gd2 N5 2.942(12) .
Gd2 Gd2 3.7847(14) 3_666
N2 C11 1.480(16) .
N2 C9 1.483(14) .
N2 C7 1.502(16) .
C7 C8 1.52(2) .
C7 H7A 0.9900 .
C7 H7B 0.9900 .
C8 O4 1.433(15) .
C8 H8A 0.9900 .
C8 H8B 0.9900 .
C9 C10 1.511(19) .
C9 H9A 0.9900 .
C9 H9B 0.9900 .
C10 O5 1.403(15) .
C10 H10A 0.9900 .
C10 H10B 0.9900 .
C11 C12 1.51(2) .
C11 H11A 0.9900 .
C11 H11B 0.9900 .
C12 O6 1.432(18) .
C12 H12A 0.9900 .
C12 H12B 0.9900 .
O6 H6 0.8400 .
N3 O9 1.217(14) .
N3 O8 1.264(14) .
N3 O7 1.264(14) .
O11 N4 1.259(16) .
O10 N4 1.260(16) .
N5 O15 1.221(15) .
N5 O13 1.271(15) .
N5 O14 1.274(16) .
N4 O12 1.333(16) .
C13A O16A 1.49(3) .
C13A H13A 0.9800 .
C13A H13B 0.9800 .
C13A H13C 0.9800 .
O16A H16A 0.8200 .
C13B O16B 1.376(18) .
C13B H13D 0.9800 .
C13B H13E 0.9800 .
C13B H13F 0.9800 .
O16B H16B 0.8200 .

loop_
_geom_torsion_atom_site_label_1
_geom_torsion_atom_site_label_2
_geom_torsion_atom_site_label_3
_geom_torsion_atom_site_label_4
_geom_torsion
_geom_torsion_site_symmetry_4
C3 N1 C1 C2 162.0(11) .
C5 N1 C1 C2 -73.4(13) .
Gd1 N1 C1 C2 45.1(12) .
N1 C1 C2 O1 -56.2(14) .
C5 N1 C3 C4 67.9(14) .
C1 N1 C3 C4 -168.0(11) .
Gd1 N1 C3 C4 -50.4(13) .
N1 C3 C4 O2 50.4(16) .
C3 N1 C5 C6 -95.6(13) .
C1 N1 C5 C6 141.9(11) .
Gd1 N1 C5 C6 22.7(13) .
N1 C5 C6 O3 -48.4(15) .
C1 C2 O1 Gd1 41.2(13) .
C3 C4 O2 Gd1 -25.3(15) .
C5 C6 O3 Gd1 53.4(13) .
C5 C6 O3 Gd2 -127.9(10) .
C11 N2 C7 C8 167.7(11) .
C9 N2 C7 C8 -67.2(14) .
Gd2 N2 C7 C8 51.4(11) .
N2 C7 C8 O4 -48.3(16) .
C11 N2 C9 C10 -140.5(11) .
C7 N2 C9 C10 96.3(12) .
Gd2 N2 C9 C10 -20.3(12) .
N2 C9 C10 O5 47.8(14) .
C9 N2 C11 C12 70.9(14) .
C7 N2 C11 C12 -163.4(11) .
Gd2 N2 C11 C12 -49.3(12) .
N2 C11 C12 O6 53.9(16) .
C7 C8 O4 Gd1 -150.8(9) .
C7 C8 O4 Gd2 19.6(17) .
C9 C10 O5 Gd2 124.5(10) 3_666
C9 C10 O5 Gd2 -53.2(12) .
C11 C12 O6 Gd2 -31.9(16) .
O9 N3 O8 Gd1 178.3(10) .
O7 N3 O8 Gd1 -1.9(11) .
O9 N3 O7 Gd1 -178.3(10) .
O8 N3 O7 Gd1 1.9(11) .
O15 N5 O13 Gd2 168.1(11) .
O14 N5 O13 Gd2 -12.7(11) .
Gd1 O11 N4 O10 7.1(13) .
Gd1 O11 N4 O12 -175.3(14) .
Gd1 O10 N4 O11 -7.4(14) .
Gd1 O10 N4 O12 175.0(14) .
O15 N5 O14 Gd2 -168.4(11) .
O13 N5 O14 Gd2 12.4(11) .
